data_7037196
loop_
_publ_author_name
'Cao, Deng-Ke'
'Hu, Jiong-Sheng'
'Li, Min-Qiang'
'Gong, Dan-Ping'
'Li, Xiao-Xiong'
'Ward, Michael D.'

_publ_section_title
;
 Two bisthienylethene-Ir(iii) complexes showing acid/base-induced
 structural transformation and on-off luminescence switching in solution.
;
_journal_issue 48
_journal_name_full 'Dalton transactions (Cambridge, England : 2003)'
_journal_page_first 21008
_journal_page_last 21015
_journal_paper_doi 10.1039/c5dt03809j
_journal_volume 44
_journal_year 2015
_chemical_formula_moiety 'C42 H30 F4 Ir N5 S2'
_chemical_formula_sum 'C42 H30 F4 Ir N5 S2'
_chemical_formula_weight 937.03
_space_group_crystal_system monoclinic
_space_group_IT_number 14
_space_group_name_Hall '-P 2yn'
_space_group_name_H-M_alt 'P 1 21/n 1'
_symmetry_space_group_name_Hall '-P 2yn'
_symmetry_space_group_name_H-M 'P 1 21/n 1'
_atom_sites_solution_hydrogens geom
_audit_creation_method SHELXL-2014/6
_audit_update_record
;
2015-10-22 deposited with the CCDC.
2015-11-08 downloaded from the CCDC.
;
_cell_angle_alpha 90
_cell_angle_beta 113.573(11)
_cell_angle_gamma 90
_cell_formula_units_Z 4
_cell_length_a 19.722(12)
_cell_length_b 10.353(7)
_cell_length_c 20.409(13)
_cell_measurement_reflns_used 3432
_cell_measurement_temperature 296(2)
_cell_measurement_theta_max 24.30
_cell_measurement_theta_min 2.25
_cell_volume 3819(4)
_computing_cell_refinement SMART
_computing_data_collection 'SMART (Bruker, 2000)'
_computing_data_reduction 'SAINT (Bruker, 2000)'
_computing_molecular_graphics SHELXTL
_computing_publication_material SHELXTL
_computing_structure_refinement 'SHELXL-2014/6 (Sheldrick, 2014)'
_computing_structure_solution 'SHELXTL (Bruker, 2000)'
_diffrn_ambient_temperature 296(2)
_diffrn_measured_fraction_theta_full 0.977
_diffrn_measured_fraction_theta_max 0.970
_diffrn_measurement_device_type 'Bruker Smart Aepex CCD area detector'
_diffrn_measurement_method 'phi and omega scans'
_diffrn_radiation_type MoK\a
_diffrn_radiation_wavelength 0.71073
_diffrn_reflns_av_R_equivalents 0.0611
_diffrn_reflns_av_unetI/netI 0.1025
_diffrn_reflns_laue_measured_fraction_full 0.977
_diffrn_reflns_laue_measured_fraction_max 0.970
_diffrn_reflns_limit_h_max 25
_diffrn_reflns_limit_h_min -18
_diffrn_reflns_limit_k_max 13
_diffrn_reflns_limit_k_min -6
_diffrn_reflns_limit_l_max 26
_diffrn_reflns_limit_l_min -25
_diffrn_reflns_number 16939
_diffrn_reflns_point_group_measured_fraction_full 0.977
_diffrn_reflns_point_group_measured_fraction_max 0.970
_diffrn_reflns_theta_full 25.242
_diffrn_reflns_theta_max 27.754
_diffrn_reflns_theta_min 2.248
_diffrn_source 'fine-focus sealed tube'
_exptl_absorpt_coefficient_mu 3.662
_exptl_absorpt_correction_T_max 0.557
_exptl_absorpt_correction_T_min 0.458
_exptl_absorpt_correction_type multi-scan
_exptl_absorpt_process_details 'SADABS, Bruker(2000)'
_exptl_crystal_colour yellow
_exptl_crystal_density_diffrn 1.630
_exptl_crystal_density_method 'not measured'
_exptl_crystal_description blocky
_exptl_crystal_F_000 1848
_exptl_crystal_size_max 0.22
_exptl_crystal_size_mid 0.18
_exptl_crystal_size_min 0.16
_refine_diff_density_max 2.017
_refine_diff_density_min -0.909
_refine_diff_density_rms 0.141
_refine_ls_extinction_method none
_refine_ls_goodness_of_fit_ref 0.998
_refine_ls_hydrogen_treatment constr
_refine_ls_matrix_type full
_refine_ls_number_parameters 487
_refine_ls_number_reflns 8736
_refine_ls_number_restraints 32
_refine_ls_restrained_S_all 1.006
_refine_ls_R_factor_all 0.0966
_refine_ls_R_factor_gt 0.0496
_refine_ls_shift/su_max 0.001
_refine_ls_shift/su_mean 0.000
_refine_ls_structure_factor_coef Fsqd
_refine_ls_weighting_details 'w=1/[\s^2^(Fo^2^)+(0.0500P)^2^] where P=(Fo^2^+2Fc^2^)/3'
_refine_ls_weighting_scheme calc
_refine_ls_wR_factor_gt 0.1082
_refine_ls_wR_factor_ref 0.1276
_reflns_Friedel_coverage 0.000
_reflns_number_gt 5533
_reflns_number_total 8736
_reflns_threshold_expression 'I > 2\s(I)'
_cod_data_source_file c5dt03809j2.cif
_cod_data_source_block 1
_cod_depositor_comments
;
The following automatic conversions were performed:

'_space_group_crystal_system' value 'Monoclinic' changed to
'monoclinic' according to
/usr/data/users/saulius/crontab/automatic-downloads/rss-feeds/RSC/lib/dictionaries/cif_core.dic
dictionary named 'cif_core.dic' version 2.4.2 from 2011-04-26.

Automatic conversion script
Id: cif_fix_values 3271 2015-04-21 07:52:19Z andrius 

 Adding full bibliography for 7037195--7037196.cif.
;
_cod_database_code 7037196
_shelx_space_group_comment
;
The symmetry employed for this shelxl refinement is uniquely defined
by the following loop, which should always be used as a source of
symmetry information in preference to the above space-group names.
They are only intended as comments.
;
_shelxl_version_number 2014/6

loop_
_space_group_symop_operation_xyz
'x, y, z'
'-x+1/2, y+1/2, -z+1/2'
'-x, -y, -z'
'x-1/2, -y-1/2, z-1/2'

loop_
_atom_site_label
_atom_site_type_symbol
_atom_site_fract_x
_atom_site_fract_y
_atom_site_fract_z
_atom_site_U_iso_or_equiv
_atom_site_adp_type
_atom_site_occupancy
_atom_site_site_symmetry_order
_atom_site_calc_flag
_atom_site_refinement_flags_posn
_atom_site_refinement_flags_adp
Ir1 Ir 0.35702(2) 0.14663(2) 0.11683(2) 0.03770(10) Uani 1 1 d . .
S1 S 0.56659(14) 0.2057(3) 0.40430(15) 0.0908(9) Uani 1 1 d . .
S2 S 0.70072(12) 0.6518(2) 0.29350(17) 0.0779(7) Uani 1 1 d . .
F1 F 0.4207(4) -0.2465(6) 0.3071(4) 0.123(2) Uani 1 1 d . .
F2 F 0.3661(4) 0.1559(6) 0.3797(4) 0.105(2) Uani 1 1 d . .
F3 F 0.0658(3) 0.0880(8) 0.0564(4) 0.125(3) Uani 1 1 d . .
F4 F 0.1862(4) -0.2415(8) -0.0141(5) 0.160(4) Uani 1 1 d . .
N1 N 0.3363(3) 0.2529(5) 0.0195(3) 0.0374(13) Uani 1 1 d . .
N2 N 0.5130(3) 0.4170(5) 0.1079(3) 0.0425(14) Uani 1 1 d . .
N3 N 0.4585(2) 0.2493(5) 0.1414(3) 0.0329(12) Uani 1 1 d . .
N4 N 0.3323(3) 0.2956(6) 0.1699(3) 0.0427(15) Uani 1 1 d . .
N5 N 0.3811(3) -0.0124(5) 0.0697(4) 0.0480(15) Uani 1 1 d . .
C1 C 0.3755(3) 0.0580(7) 0.2096(5) 0.050(2) Uani 1 1 d . .
C2 C 0.3931(4) -0.0732(8) 0.2266(6) 0.071(3) Uani 1 1 d . .
H2B H 0.3993 -0.1277 0.1932 0.085 Uiso 1 1 calc R U
C3 C 0.4011(6) -0.1211(9) 0.2920(6) 0.077(3) Uani 1 1 d . .
C4 C 0.3932(5) -0.0467(11) 0.3438(6) 0.086(3) Uani 1 1 d . .
H4A H 0.3999 -0.0810 0.3881 0.104 Uiso 1 1 calc R U
C5 C 0.3749(5) 0.0815(11) 0.3275(5) 0.070(3) Uani 1 1 d . .
C6 C 0.3636(4) 0.1355(7) 0.2627(4) 0.050(2) Uani 1 1 d D .
C7 C 0.3409(4) 0.2684(7) 0.2388(4) 0.051(2) Uani 1 1 d D .
C8 C 0.3277(5) 0.3690(9) 0.2793(5) 0.073(2) Uani 1 1 d . U
H8A H 0.3322 0.3531 0.3258 0.087 Uiso 1 1 calc R U
C9 C 0.3083(5) 0.4899(11) 0.2502(6) 0.086(3) Uani 1 1 d . U
H9A H 0.2992 0.5553 0.2769 0.103 Uiso 1 1 calc R U
C10 C 0.3023(5) 0.5152(10) 0.1825(6) 0.082(3) Uani 1 1 d . U
H10A H 0.2907 0.5978 0.1633 0.098 Uiso 1 1 calc R U
C11 C 0.3138(4) 0.4149(8) 0.1427(5) 0.059(2) Uani 1 1 d . .
H11A H 0.3087 0.4309 0.0961 0.070 Uiso 1 1 calc R U
C12 C 0.2575(4) 0.0608(7) 0.0795(4) 0.0481(19) Uani 1 1 d . .
C13 C 0.1925(4) 0.1090(9) 0.0818(4) 0.059(2) Uani 1 1 d . .
H13A H 0.1926 0.1888 0.1027 0.071 Uiso 1 1 calc R U
C14 C 0.1283(4) 0.0380(12) 0.0531(6) 0.085(3) Uani 1 1 d . U
C15 C 0.1249(6) -0.0763(13) 0.0206(6) 0.101(4) Uani 1 1 d . U
H15A H 0.0806 -0.1221 0.0024 0.121 Uiso 1 1 calc R U
C16 C 0.1873(6) -0.1257(10) 0.0144(6) 0.080(3) Uani 1 1 d . U
C17 C 0.2547(5) -0.0563(9) 0.0432(5) 0.067(2) Uani 1 1 d . U
C18 C 0.3238(5) -0.0979(8) 0.0375(5) 0.069(2) Uani 1 1 d . U
C19 C 0.3374(6) -0.2093(10) 0.0064(6) 0.084(3) Uani 1 1 d . U
H19A H 0.2999 -0.2694 -0.0144 0.101 Uiso 1 1 calc R U
C20 C 0.4051(6) -0.2303(12) 0.0062(7) 0.099(4) Uani 1 1 d . U
H20A H 0.4137 -0.3050 -0.0147 0.119 Uiso 1 1 calc R U
C21 C 0.4604(6) -0.1439(9) 0.0360(6) 0.081(3) Uani 1 1 d . .
H21A H 0.5066 -0.1580 0.0353 0.097 Uiso 1 1 calc R U
C22 C 0.4471(5) -0.0350(8) 0.0675(5) 0.058(2) Uani 1 1 d . .
H22A H 0.4849 0.0247 0.0879 0.070 Uiso 1 1 calc R U
C23 C 0.5253(5) 0.4440(10) 0.3324(6) 0.085(3) Uani 1 1 d . .
H23A H 0.5320 0.4661 0.3803 0.127 Uiso 1 1 calc R U
H23B H 0.5583 0.4946 0.3186 0.127 Uiso 1 1 calc R U
H23C H 0.4751 0.4613 0.3004 0.127 Uiso 1 1 calc R U
C24 C 0.5418(4) 0.3023(9) 0.3291(5) 0.057(2) Uani 1 1 d . .
C25 C 0.5392(3) 0.2329(7) 0.2726(5) 0.0469(19) Uani 1 1 d . .
C26 C 0.5579(4) 0.0985(8) 0.2889(6) 0.068(3) Uani 1 1 d . .
H26A H 0.5582 0.0381 0.2553 0.081 Uiso 1 1 calc R U
C27 C 0.5756(5) 0.0692(9) 0.3603(7) 0.081(3) Uani 1 1 d D .
C28 C 0.5976(7) -0.0587(13) 0.3949(9) 0.160(7) Uani 1 1 d D .
H28A H 0.6067 -0.0518 0.4446 0.240 Uiso 1 1 calc R U
H28B H 0.5586 -0.1198 0.3722 0.240 Uiso 1 1 calc R U
H28C H 0.6418 -0.0873 0.3903 0.240 Uiso 1 1 calc R U
C29 C 0.5503(5) 0.6858(9) 0.2083(7) 0.094(4) Uani 1 1 d . .
H29A H 0.5662 0.7712 0.2263 0.141 Uiso 1 1 calc R U
H29B H 0.5306 0.6869 0.1570 0.141 Uiso 1 1 calc R U
H29C H 0.5128 0.6574 0.2238 0.141 Uiso 1 1 calc R U
C30 C 0.6148(4) 0.5955(8) 0.2362(5) 0.060(2) Uani 1 1 d . .
C31 C 0.6170(3) 0.4669(7) 0.2241(4) 0.0444(18) Uani 1 1 d . .
C32 C 0.6892(4) 0.4136(8) 0.2618(5) 0.056(2) Uani 1 1 d . .
H32A H 0.7002 0.3266 0.2603 0.067 Uiso 1 1 calc R U
C33 C 0.7395(4) 0.5021(9) 0.2997(6) 0.072(3) Uani 1 1 d . U
C34 C 0.8227(4) 0.4788(10) 0.3456(6) 0.091(3) Uani 1 1 d . U
H34A H 0.8457 0.5588 0.3668 0.136 Uiso 1 1 calc R U
H34B H 0.8279 0.4175 0.3826 0.136 Uiso 1 1 calc R U
H34C H 0.8461 0.4458 0.3158 0.136 Uiso 1 1 calc R U
C35 C 0.5191(3) 0.2881(6) 0.1999(4) 0.0332(14) Uani 1 1 d . .
C36 C 0.5519(3) 0.3900(7) 0.1793(4) 0.0421(17) Uani 1 1 d . .
C37 C 0.4570(3) 0.3301(6) 0.0870(4) 0.0360(15) Uani 1 1 d . .
C38 C 0.3935(3) 0.3296(6) 0.0211(4) 0.0356(16) Uani 1 1 d . .
C39 C 0.3861(4) 0.4040(7) -0.0396(4) 0.0477(18) Uani 1 1 d . .
H39A H 0.4260 0.4514 -0.0399 0.057 Uiso 1 1 calc R U
C40 C 0.3200(4) 0.4060(8) -0.0980(5) 0.055(2) Uani 1 1 d . .
H40A H 0.3141 0.4579 -0.1371 0.066 Uiso 1 1 calc R U
C41 C 0.2616(4) 0.3292(8) -0.0983(5) 0.063(2) Uani 1 1 d . .
H41A H 0.2165 0.3272 -0.1377 0.076 Uiso 1 1 calc R U
C42 C 0.2733(3) 0.2566(7) -0.0381(4) 0.0491(19) Uani 1 1 d . .
H42A H 0.2342 0.2066 -0.0379 0.059 Uiso 1 1 calc R U

loop_
_atom_site_aniso_label
_atom_site_aniso_U_11
_atom_site_aniso_U_22
_atom_site_aniso_U_33
_atom_site_aniso_U_23
_atom_site_aniso_U_13
_atom_site_aniso_U_12
Ir1 0.03066(13) 0.03979(15) 0.04149(17) -0.00025(15) 0.01322(11) -0.00856(12)
S1 0.0783(15) 0.126(2) 0.0519(17) 0.0270(18) 0.0090(13) -0.0183(16)
S2 0.0609(12) 0.0643(14) 0.088(2) -0.0146(15) 0.0079(13) -0.0260(11)
F1 0.177(6) 0.087(4) 0.103(6) 0.043(4) 0.053(5) -0.006(4)
F2 0.121(5) 0.137(6) 0.067(5) 0.002(4) 0.048(4) -0.005(4)
F3 0.046(3) 0.231(8) 0.102(6) -0.013(6) 0.033(3) -0.031(4)
F4 0.174(7) 0.143(6) 0.181(9) -0.097(7) 0.090(7) -0.112(6)
N1 0.029(2) 0.044(3) 0.036(4) -0.003(3) 0.009(2) -0.007(2)
N2 0.037(3) 0.044(3) 0.041(4) 0.003(3) 0.009(3) -0.011(3)
N3 0.028(2) 0.032(3) 0.037(4) 0.002(3) 0.011(2) -0.005(2)
N4 0.030(3) 0.051(3) 0.051(4) -0.012(3) 0.019(3) -0.011(3)
N5 0.060(4) 0.037(3) 0.050(4) -0.007(3) 0.024(3) -0.013(3)
C1 0.031(3) 0.052(4) 0.066(6) -0.012(4) 0.019(4) -0.021(3)
C2 0.069(5) 0.054(5) 0.088(8) 0.016(5) 0.030(5) -0.015(4)
C3 0.098(7) 0.064(6) 0.067(8) 0.026(6) 0.032(6) -0.019(5)
C4 0.093(7) 0.094(8) 0.069(8) 0.032(7) 0.029(6) -0.022(6)
C5 0.070(5) 0.098(7) 0.049(6) -0.009(6) 0.031(5) -0.021(5)
C6 0.033(3) 0.073(5) 0.044(5) 0.003(5) 0.013(3) -0.016(4)
C7 0.042(4) 0.066(5) 0.049(5) -0.004(4) 0.022(4) -0.002(4)
C8 0.077(6) 0.101(6) 0.047(6) -0.017(5) 0.032(5) 0.003(5)
C9 0.084(6) 0.090(6) 0.086(7) -0.028(5) 0.037(6) 0.023(6)
C10 0.083(6) 0.073(6) 0.093(7) -0.015(6) 0.038(6) 0.013(5)
C11 0.066(5) 0.053(5) 0.061(6) 0.012(5) 0.029(5) 0.008(4)
C12 0.047(4) 0.057(5) 0.042(5) 0.019(4) 0.020(4) -0.011(4)
C13 0.040(4) 0.089(6) 0.042(5) 0.005(5) 0.010(4) -0.024(4)
C14 0.045(4) 0.136(8) 0.073(8) -0.001(6) 0.022(5) -0.035(6)
C15 0.072(6) 0.134(9) 0.079(9) -0.011(7) 0.012(6) -0.058(7)
C16 0.076(3) 0.079(4) 0.081(4) -0.005(3) 0.028(3) -0.020(2)
C17 0.079(5) 0.065(5) 0.055(6) 0.006(5) 0.025(5) -0.020(4)
C18 0.088(6) 0.055(4) 0.060(7) -0.004(4) 0.026(5) -0.023(5)
C19 0.091(4) 0.076(3) 0.084(4) -0.009(3) 0.032(3) -0.002(3)
C20 0.105(4) 0.093(4) 0.100(4) -0.003(3) 0.040(3) 0.005(3)
C21 0.094(7) 0.066(6) 0.088(9) 0.009(6) 0.042(7) 0.021(5)
C22 0.067(5) 0.049(5) 0.064(6) 0.009(5) 0.032(5) 0.010(4)
C23 0.089(6) 0.090(7) 0.084(8) -0.017(7) 0.043(6) -0.006(6)
C24 0.047(4) 0.071(5) 0.045(5) 0.012(5) 0.012(4) -0.004(4)
C25 0.029(3) 0.047(4) 0.057(6) 0.009(4) 0.010(3) -0.005(3)
C26 0.049(4) 0.051(5) 0.087(8) 0.016(5) 0.012(5) -0.001(4)
C27 0.060(5) 0.067(6) 0.095(9) 0.035(6) 0.009(5) -0.005(5)
C28 0.136(10) 0.132(12) 0.159(16) 0.096(12) 0.003(10) 0.026(9)
C29 0.077(6) 0.059(6) 0.117(11) -0.016(7) 0.011(7) -0.002(5)
C30 0.041(4) 0.052(4) 0.076(7) -0.006(5) 0.010(4) -0.009(3)
C31 0.033(3) 0.046(4) 0.048(5) -0.004(4) 0.010(3) -0.013(3)
C32 0.044(4) 0.061(5) 0.052(6) 0.003(5) 0.009(4) -0.002(4)
C33 0.047(3) 0.082(6) 0.074(7) -0.009(6) 0.012(4) -0.019(4)
C34 0.053(3) 0.104(5) 0.095(6) -0.004(5) 0.007(3) -0.006(4)
C35 0.030(3) 0.038(3) 0.031(4) 0.006(3) 0.011(3) -0.003(3)
C36 0.033(3) 0.042(4) 0.045(5) -0.002(4) 0.009(3) -0.006(3)
C37 0.031(3) 0.040(4) 0.039(4) -0.005(3) 0.016(3) -0.003(3)
C38 0.031(3) 0.028(3) 0.049(5) -0.001(3) 0.017(3) -0.004(2)
C39 0.046(4) 0.050(4) 0.049(5) 0.008(4) 0.021(4) -0.007(3)
C40 0.059(4) 0.066(5) 0.041(5) 0.012(4) 0.020(4) 0.000(4)
C41 0.038(4) 0.089(6) 0.045(5) 0.006(5) -0.003(4) -0.009(4)
C42 0.033(3) 0.062(5) 0.048(5) 0.002(4) 0.011(3) -0.012(3)

loop_
_atom_type_symbol
_atom_type_description
_atom_type_scat_dispersion_real
_atom_type_scat_dispersion_imag
_atom_type_scat_source
C C 0.0033 0.0016 'International Tables Vol C Tables 4.2.6.8 and 6.1.1.4'
H H 0.0000 0.0000 'International Tables Vol C Tables 4.2.6.8 and 6.1.1.4'
N N 0.0061 0.0033 'International Tables Vol C Tables 4.2.6.8 and 6.1.1.4'
F F 0.0171 0.0103 'International Tables Vol C Tables 4.2.6.8 and 6.1.1.4'
S S 0.1246 0.1234 'International Tables Vol C Tables 4.2.6.8 and 6.1.1.4'
Ir Ir -1.4442 7.9887 'International Tables Vol C Tables 4.2.6.8 and 6.1.1.4'

loop_
_geom_angle_atom_site_label_1
_geom_angle_atom_site_label_2
_geom_angle_atom_site_label_3
_geom_angle
C12 Ir1 C1 86.3(3)
C12 Ir1 N4 97.5(3)
C1 Ir1 N4 80.6(3)
C12 Ir1 N5 80.9(3)
C1 Ir1 N5 95.0(3)
N4 Ir1 N5 175.4(2)
C12 Ir1 N3 171.7(2)
C1 Ir1 N3 102.0(2)
N4 Ir1 N3 84.31(19)
N5 Ir1 N3 97.9(2)
C12 Ir1 N1 94.6(2)
C1 Ir1 N1 176.6(3)
N4 Ir1 N1 96.0(2)
N5 Ir1 N1 88.4(2)
N3 Ir1 N1 77.2(2)
C24 S1 C27 93.6(5)
C30 S2 C33 91.8(4)
C42 N1 C38 118.4(6)
C42 N1 Ir1 126.6(4)
C38 N1 Ir1 114.9(4)
C37 N2 C36 103.7(5)
C35 N3 C37 104.8(5)
C35 N3 Ir1 139.2(4)
C37 N3 Ir1 113.3(4)
C7 N4 C11 120.9(7)
C7 N4 Ir1 115.3(5)
C11 N4 Ir1 123.7(5)
C22 N5 C18 119.6(7)
C22 N5 Ir1 124.4(5)
C18 N5 Ir1 116.0(5)
C2 C1 C6 116.7(8)
C2 C1 Ir1 127.5(7)
C6 C1 Ir1 115.7(5)
C1 C2 C3 120.6(10)
C1 C2 H2B 119.7
C3 C2 H2B 119.7
C4 C3 F1 118.4(10)
C4 C3 C2 123.0(10)
F1 C3 C2 118.6(10)
C3 C4 C5 117.1(10)
C3 C4 H4A 121.5
C5 C4 H4A 121.5
C6 C5 F2 119.7(9)
C6 C5 C4 123.4(10)
F2 C5 C4 116.9(10)
C5 C6 C1 119.1(8)
C5 C6 C7 127.8(8)
C1 C6 C7 113.1(7)
N4 C7 C8 117.9(7)
N4 C7 C6 115.4(7)
C8 C7 C6 126.7(8)
C9 C8 C7 120.1(9)
C9 C8 H8A 119.9
C7 C8 H8A 119.9
C8 C9 C10 120.7(9)
C8 C9 H9A 119.7
C10 C9 H9A 119.7
C11 C10 C9 118.7(10)
C11 C10 H10A 120.7
C9 C10 H10A 120.7
N4 C11 C10 121.6(9)
N4 C11 H11A 119.2
C10 C11 H11A 119.2
C13 C12 C17 118.8(7)
C13 C12 Ir1 127.0(6)
C17 C12 Ir1 114.0(5)
C12 C13 C14 119.8(9)
C12 C13 H13A 120.1
C14 C13 H13A 120.1
C15 C14 F3 119.3(8)
C15 C14 C13 122.5(9)
F3 C14 C13 118.2(10)
C14 C15 C16 119.9(9)
C14 C15 H15A 120.0
C16 C15 H15A 120.0
C17 C16 F4 119.3(9)
C17 C16 C15 119.7(10)
F4 C16 C15 120.9(9)
C16 C17 C12 119.2(8)
C16 C17 C18 124.1(9)
C12 C17 C18 116.7(7)
C19 C18 N5 118.5(8)
C19 C18 C17 129.0(8)
N5 C18 C17 112.4(8)
C20 C19 C18 120.3(10)
C20 C19 H19A 119.9
C18 C19 H19A 119.9
C21 C20 C19 120.7(11)
C21 C20 H20A 119.7
C19 C20 H20A 119.7
C20 C21 C22 118.9(10)
C20 C21 H21A 120.6
C22 C21 H21A 120.6
N5 C22 C21 121.9(8)
N5 C22 H22A 119.0
C21 C22 H22A 119.0
C24 C23 H23A 109.5
C24 C23 H23B 109.5
H23A C23 H23B 109.5
C24 C23 H23C 109.5
H23A C23 H23C 109.5
H23B C23 H23C 109.5
C25 C24 C23 128.6(8)
C25 C24 S1 110.7(7)
C23 C24 S1 120.7(7)
C26 C25 C24 113.6(8)
C26 C25 C35 122.7(8)
C24 C25 C35 123.7(7)
C25 C26 C27 112.7(9)
C25 C26 H26A 123.7
C27 C26 H26A 123.7
C28 C27 C26 126.7(12)
C28 C27 S1 123.8(11)
C26 C27 S1 109.5(7)
C27 C28 H28A 109.5
C27 C28 H28B 109.5
H28A C28 H28B 109.5
C27 C28 H28C 109.5
H28A C28 H28C 109.5
H28B C28 H28C 109.5
C30 C29 H29A 109.5
C30 C29 H29B 109.5
H29A C29 H29B 109.5
C30 C29 H29C 109.5
H29A C29 H29C 109.5
H29B C29 H29C 109.5
C31 C30 C29 128.9(7)
C31 C30 S2 111.1(6)
C29 C30 S2 120.0(6)
C30 C31 C36 124.0(6)
C30 C31 C32 112.1(7)
C36 C31 C32 123.9(7)
C33 C32 C31 113.1(8)
C33 C32 H32A 123.4
C31 C32 H32A 123.4
C32 C33 C34 127.0(9)
C32 C33 S2 111.7(6)
C34 C33 S2 121.3(7)
C33 C34 H34A 109.5
C33 C34 H34B 109.5
H34A C34 H34B 109.5
C33 C34 H34C 109.5
H34A C34 H34C 109.5
H34B C34 H34C 109.5
N3 C35 C36 108.0(6)
N3 C35 C25 123.3(5)
C36 C35 C25 128.5(6)
N2 C36 C35 110.2(6)
N2 C36 C31 121.6(6)
C35 C36 C31 128.2(7)
N2 C37 N3 113.4(6)
N2 C37 C38 126.7(6)
N3 C37 C38 119.0(5)
N1 C38 C37 115.4(6)
N1 C38 C39 119.9(6)
C37 C38 C39 124.6(5)
C40 C39 C38 120.0(6)
C40 C39 H39A 120.0
C38 C39 H39A 120.0
C39 C40 C41 119.4(7)
C39 C40 H40A 120.3
C41 C40 H40A 120.3
C42 C41 C40 117.5(7)
C42 C41 H41A 121.3
C40 C41 H41A 121.3
N1 C42 C41 124.8(6)
N1 C42 H42A 117.6
C41 C42 H42A 117.6

loop_
_geom_bond_atom_site_label_1
_geom_bond_atom_site_label_2
_geom_bond_distance
Ir1 C12 2.007(7)
Ir1 C1 2.002(9)
Ir1 N4 2.053(6)
Ir1 N5 2.056(6)
Ir1 N3 2.142(5)
Ir1 N1 2.162(6)
S1 C24 1.731(9)
S1 C27 1.722(12)
S2 C30 1.730(8)
S2 C33 1.711(10)
F1 C3 1.354(11)
F2 C5 1.381(11)
F3 C14 1.365(11)
F4 C16 1.328(11)
N1 C42 1.326(9)
N1 C38 1.370(7)
N2 C37 1.354(8)
N2 C36 1.377(9)
N3 C35 1.368(8)
N3 C37 1.380(8)
N4 C7 1.376(10)
N4 C11 1.344(10)
N5 C22 1.340(8)
N5 C18 1.378(10)
C1 C2 1.410(11)
C1 C6 1.441(11)
C2 C3 1.373(14)
C2 H2B 0.9300
C3 C4 1.367(15)
C4 C5 1.381(14)
C4 H4A 0.9300
C5 C6 1.371(12)
C6 C7 1.468(7)
C7 C8 1.418(11)
C8 C9 1.373(13)
C8 H8A 0.9300
C9 C10 1.363(15)
C9 H9A 0.9300
C10 C11 1.393(12)
C10 H10A 0.9300
C11 H11A 0.9300
C12 C13 1.392(10)
C12 C17 1.410(11)
C13 C14 1.376(11)
C13 H13A 0.9300
C14 C15 1.344(15)
C15 C16 1.385(14)
C15 H15A 0.9300
C16 C17 1.416(12)
C17 C18 1.477(12)
C18 C19 1.394(13)
C19 C20 1.354(13)
C19 H19A 0.9300
C20 C21 1.352(14)
C20 H20A 0.9300
C21 C22 1.374(12)
C21 H21A 0.9300
C22 H22A 0.9300
C23 C24 1.510(13)
C23 H23A 0.9600
C23 H23B 0.9600
C23 H23C 0.9600
C24 C25 1.341(11)
C25 C26 1.445(11)
C25 C35 1.489(10)
C26 C27 1.388(15)
C26 H26A 0.9300
C27 C28 1.482(11)
C28 H28A 0.9600
C28 H28B 0.9600
C28 H28C 0.9600
C29 C30 1.496(12)
C29 H29A 0.9600
C29 H29B 0.9600
C29 H29C 0.9600
C30 C31 1.357(10)
C31 C36 1.476(9)
C31 C32 1.432(10)
C32 C33 1.344(11)
C32 H32A 0.9300
C33 C34 1.549(12)
C34 H34A 0.9600
C34 H34B 0.9600
C34 H34C 0.9600
C35 C36 1.388(9)
C37 C38 1.425(10)
C38 C39 1.416(10)
C39 C40 1.370(11)
C39 H39A 0.9300
C40 C41 1.398(10)
C40 H40A 0.9300
C41 C42 1.379(11)
C41 H41A 0.9300
C42 H42A 0.9300
